data_1526341
loop_
_publ_author_name
'Reece, J.J.'
'Redfern, S.A.T.'
'Welch, M.D.'
'Henderson, C.M.B.'

_publ_section_title
;
 Mn-Mg disordering in cummingtonite: a high-temperature neutron powder
 diffraction study
;
_journal_name_full 'Mineralogical Magazine (1969-)'
_journal_page_first 255
_journal_page_last 266
_journal_volume 64
_journal_year 2000
_chemical_formula_sum 'Ca0.41 H2 Mg5.32 Mn1.14 Na0.13 O24 Si8'
_chemical_name_systematic
;
(Na0.13 Ca0.41 Mg0.45 Mn1.01) (Mg4.87 Mn0.13) Si8 O22 (O H)2
;
_space_group_IT_number 12
_symmetry_space_group_name_Hall '-C 2y'
_symmetry_space_group_name_H-M 'C 1 2/m 1'
_cell_angle_alpha 90
_cell_angle_beta 102.569
_cell_angle_gamma 90
_cell_formula_units_Z 2
_cell_length_a 9.5611
_cell_length_b 18.04579
_cell_length_c 5.3056
_cell_volume 893.477
_citation_journal_id_ASTM MNLMBB
_cod_data_source_file Reece_MNLMBB_2000_273.cif
_cod_data_source_block H2Ca0.41Mg5.32Mn1.14Na0.13O24Si8
_cod_original_cell_volume 893.4772
_cod_original_formula_sum 'H2 Ca0.41 Mg5.32 Mn1.14 Na0.13 O24 Si8'
_cod_database_code 1526341

loop_
_symmetry_equiv_pos_as_xyz
x,y,z
-x,y,-z
-x,-y,-z
x,-y,z
x+1/2,y+1/2,z
-x+1/2,y+1/2,-z
-x+1/2,-y+1/2,-z
x+1/2,-y+1/2,z

loop_
_atom_site_label
_atom_site_type_symbol
_atom_site_fract_x
_atom_site_fract_y
_atom_site_fract_z
_atom_site_occupancy
_atom_site_U_iso_or_equiv
Mn2 Mn+2 0 0.2362 0.5 0.505 0.0
Mg2 Mg+2 0 0.1761 0 0.935 0.0
O5 O-2 0.346 0.1291 0.06 1 0.0
O6 O-2 0.3543 0.1211 0.567 1 0.0
Na1 Na+1 0 0.2362 0.5 0.065 0.0
Ca1 Ca+2 0 0.2362 0.5 0.205 0.0
O1 O-2 0.1168 0.0877 0.2153 1 0.0
Mg1 Mg+2 0 0.0873 0.5 1 0.0
O2 O-2 0.1217 0.1726 0.719 1 0.0
H1 H+1 0.2224 0 0.7386 1 0.0
O4 O-2 0.3774 0.2471 0.7828 1 0.0
Mn1 Mn+2 0 0.1761 0 0.065 0.0
Mg4 Mg+2 0 0.2362 0.5 0.225 0.0
O7 O-2 0.3401 0 0.2567 1 0.0
Si1 Si+4 0.2852 0.0848 0.2761 1 0.0
Mg3 Mg+2 0 0 0 1 0.0
Si2 Si+4 0.2922 0.1691 0.7816 1 0.0
O3 O-2 0.1039 0 0.7141 1 0.0
